data_2020108
loop_
_publ_author_name
'Ponomarova, Vira V.'
'Rusanova, Julia A.'
'Rusanov, Eduard B.'
'Domasevitch, Konstantin V.'

_publ_section_title
;
 Unusual centrosymmetric structure of [<i>M</i>(18-crown-6)]^+^ (<i>M</i>
 = Rb, Cs and NH~4~) complexes stabilized in an environment of
 hexachloridoantimonate(V) anions
;
_journal_coeditor_code EG3188
_journal_issue 10
_journal_name_full 'Acta Crystallographica Section C'
_journal_page_first
;
;
_journal_paper_doi 10.1107/S2053229615015430
_journal_volume 71
_journal_year 2015
_chemical_formula_iupac '[Cs (C12 H24 O6)] , [Sb Cl6]'
_chemical_formula_moiety 'Cs +, C12 H24 O6, Sb Cl6 -'
_chemical_formula_sum 'C12 H24 Cl6 Cs O6 Sb'
_chemical_formula_weight 731.67
_chemical_name_systematic
;
(1,4,7,10,13,16-Hexaoxacyclooctadecane)caesium hexachloridoantimonate(V)
;
_space_group_IT_number 148
_space_group_name_Hall '-R 3'
_symmetry_cell_setting trigonal
_symmetry_space_group_name_Hall '-R 3'
_symmetry_space_group_name_H-M 'R -3 :H'
_atom_sites_solution_hydrogens geom
_atom_sites_solution_primary direct
_atom_sites_solution_secondary difmap
_audit_creation_method SHELXL97
_cell_angle_alpha 90.00
_cell_angle_beta 90.00
_cell_angle_gamma 120.00
_cell_formula_units_Z 3
_cell_length_a 14.0782(10)
_cell_length_b 14.0782(10)
_cell_length_c 10.6230(8)
_cell_measurement_reflns_used 3557
_cell_measurement_temperature 223(2)
_cell_measurement_theta_max 27.96
_cell_measurement_theta_min 2.54
_cell_volume 1823.4(2)
_computing_cell_refinement
;
SAINT (Bruker, 2008)
;
_computing_data_collection
;
APEX2 (Bruker, 2008)
;
_computing_data_reduction
;
SAINT (Bruker, 2008)
;
_computing_molecular_graphics
;
DIAMOND (Brandenburg, 1999)
;
_computing_publication_material
;
WinGX (Farrugia, 2012)
;
_computing_structure_refinement
;
SHELXL97 (Sheldrick, 2008)
;
_computing_structure_solution
;
SHELXS97 (Sheldrick, 2008)
;
_diffrn_ambient_temperature 223(2)
_diffrn_measured_fraction_theta_full 0.997
_diffrn_measured_fraction_theta_max 0.997
_diffrn_measurement_device_type 'Bruker APEX2 area-detector'
_diffrn_measurement_method \w
_diffrn_radiation_monochromator graphite
_diffrn_radiation_source 'fine-focus sealed tube'
_diffrn_radiation_type MoK\a
_diffrn_radiation_wavelength 0.71073
_diffrn_reflns_av_R_equivalents 0.0381
_diffrn_reflns_av_sigmaI/netI 0.0268
_diffrn_reflns_limit_h_max 12
_diffrn_reflns_limit_h_min -18
_diffrn_reflns_limit_k_max 18
_diffrn_reflns_limit_k_min -18
_diffrn_reflns_limit_l_max 13
_diffrn_reflns_limit_l_min -13
_diffrn_reflns_number 3557
_diffrn_reflns_theta_full 27.96
_diffrn_reflns_theta_max 27.96
_diffrn_reflns_theta_min 2.54
_diffrn_standards_decay_% 0
_exptl_absorpt_coefficient_mu 3.293
_exptl_absorpt_correction_T_max 0.6208
_exptl_absorpt_correction_T_min 0.5588
_exptl_absorpt_correction_type numerical
_exptl_absorpt_process_details
;
face-indexed (SADABS; Bruker, 2008)
;
_exptl_crystal_colour colourless
_exptl_crystal_density_diffrn 1.999
_exptl_crystal_density_method 'not measured'
_exptl_crystal_description prism
_exptl_crystal_F_000 1056
_exptl_crystal_size_max 0.20
_exptl_crystal_size_mid 0.17
_exptl_crystal_size_min 0.16
_refine_diff_density_max 1.493
_refine_diff_density_min -0.530
_refine_ls_extinction_method none
_refine_ls_goodness_of_fit_ref 1.090
_refine_ls_hydrogen_treatment constr
_refine_ls_matrix_type full
_refine_ls_number_parameters 42
_refine_ls_number_reflns 972
_refine_ls_number_restraints 0
_refine_ls_restrained_S_all 1.090
_refine_ls_R_factor_all 0.0353
_refine_ls_R_factor_gt 0.0310
_refine_ls_shift/su_max 0.000
_refine_ls_shift/su_mean 0.000
_refine_ls_structure_factor_coef Fsqd
_refine_ls_weighting_details 'calc w = 1/[\s^2^(Fo^2^)+(0.0332P)^2^+4.4375P] where P=(Fo^2^+2Fc^2^)/3'
_refine_ls_weighting_scheme calc
_refine_ls_wR_factor_gt 0.0761
_refine_ls_wR_factor_ref 0.0789
_reflns_number_gt 867
_reflns_number_total 972
_reflns_threshold_expression I>2\s(I)
_cod_data_source_file eg3188sup1.cif
_cod_data_source_block 2
_cod_original_cell_volume 1823.4(3)
_cod_original_sg_symbol_H-M 'R -3'
_cod_database_code 2020108
_cod_database_fobs_code 2020108

loop_
_symmetry_equiv_pos_as_xyz
'x, y, z'
'-y, x-y, z'
'-x+y, -x, z'
'x+2/3, y+1/3, z+1/3'
'-y+2/3, x-y+1/3, z+1/3'
'-x+y+2/3, -x+1/3, z+1/3'
'x+1/3, y+2/3, z+2/3'
'-y+1/3, x-y+2/3, z+2/3'
'-x+y+1/3, -x+2/3, z+2/3'
'-x, -y, -z'
'y, -x+y, -z'
'x-y, x, -z'
'-x+2/3, -y+1/3, -z+1/3'
'y+2/3, -x+y+1/3, -z+1/3'
'x-y+2/3, x+1/3, -z+1/3'
'-x+1/3, -y+2/3, -z+2/3'
'y+1/3, -x+y+2/3, -z+2/3'
'x-y+1/3, x+2/3, -z+2/3'

loop_
_atom_site_type_symbol
_atom_site_label
_atom_site_fract_x
_atom_site_fract_y
_atom_site_fract_z
_atom_site_U_iso_or_equiv
_atom_site_adp_type
_atom_site_calc_flag
_atom_site_refinement_flags
_atom_site_occupancy
_atom_site_symmetry_multiplicity
Sb Sb1 0.0000 0.0000 0.0000 0.04589(17) Uani d S 1 6
Cs Cs1 0.0000 0.0000 0.41204(7) 0.04685(19) Uani d SP 0.50 3
Cl Cl1 0.15971(7) 0.08080(8) 0.12770(9) 0.0624(2) Uani d . 1 1
O O1 0.22671(17) 0.16479(17) 0.5230(2) 0.0509(5) Uani d . 1 1
C C1 0.2980(3) 0.1282(3) 0.4785(4) 0.0598(9) Uani d . 1 1
H H1A 0.3736 0.1807 0.5030 0.072 Uiso calc R 1 1
H H1B 0.2947 0.1238 0.3864 0.072 Uiso calc R 1 1
C C2 0.2651(3) 0.0180(3) 0.5325(3) 0.0573(8) Uani d . 1 1
H H2A 0.3224 -0.0006 0.5159 0.069 Uiso calc R 1 1
H H2B 0.2561 0.0191 0.6238 0.069 Uiso calc R 1 1

loop_
_atom_site_aniso_label
_atom_site_aniso_U_11
_atom_site_aniso_U_22
_atom_site_aniso_U_33
_atom_site_aniso_U_12
_atom_site_aniso_U_13
_atom_site_aniso_U_23
Sb1 0.03376(18) 0.03376(18) 0.0702(3) 0.01688(9) 0.000 0.000
Cs1 0.0368(2) 0.0368(2) 0.0669(4) 0.01840(11) 0.000 0.000
Cl1 0.0455(4) 0.0536(5) 0.0851(6) 0.0226(4) -0.0127(4) -0.0058(4)
O1 0.0400(11) 0.0424(11) 0.0690(14) 0.0196(9) 0.0055(9) 0.0037(10)
C1 0.0316(14) 0.0510(18) 0.090(3) 0.0158(13) 0.0052(14) -0.0048(16)
C2 0.0401(15) 0.060(2) 0.077(2) 0.0295(15) -0.0077(15) -0.0099(17)

loop_
_atom_type_symbol
_atom_type_description
_atom_type_scat_dispersion_real
_atom_type_scat_dispersion_imag
_atom_type_scat_source
C C 0.0033 0.0016 'International Tables Vol C Tables 4.2.6.8 and 6.1.1.4'
H H 0.0000 0.0000 'International Tables Vol C Tables 4.2.6.8 and 6.1.1.4'
O O 0.0106 0.0060 'International Tables Vol C Tables 4.2.6.8 and 6.1.1.4'
Cl Cl 0.1484 0.1585 'International Tables Vol C Tables 4.2.6.8 and 6.1.1.4'
Cs Cs -0.3680 2.1192 'International Tables Vol C Tables 4.2.6.8 and 6.1.1.4'
Sb Sb -0.5866 1.5461 'International Tables Vol C Tables 4.2.6.8 and 6.1.1.4'

loop_
_geom_angle_atom_site_label_1
_geom_angle_atom_site_label_2
_geom_angle_atom_site_label_3
_geom_angle_site_symmetry_1
_geom_angle_site_symmetry_3
_geom_angle
_geom_angle_publ_flag
Cl1 Sb1 Cl1 10 . 180 ?
Cl1 Sb1 Cl1 10 2 89.43(3) ?
Cl1 Sb1 Cl1 . 2 90.57(3) ?
Cl1 Sb1 Cl1 10 3 89.43(3) ?
Cl1 Sb1 Cl1 . 3 90.57(3) y
Cl1 Sb1 Cl1 2 3 90.57(3) ?
Cl1 Sb1 Cl1 10 12 90.57(3) ?
Cl1 Sb1 Cl1 . 12 89.43(3) ?
Cl1 Sb1 Cl1 2 12 89.43(3) ?
Cl1 Sb1 Cl1 3 12 180 ?
Cl1 Sb1 Cl1 10 11 90.57(3) ?
Cl1 Sb1 Cl1 . 11 89.43(3) ?
Cl1 Sb1 Cl1 2 11 180 ?
Cl1 Sb1 Cl1 3 11 89.43(3) ?
Cl1 Sb1 Cl1 12 11 90.57(3) ?
O1 Cs1 O1 10_556 12_556 114.67(3) ?
O1 Cs1 O1 10_556 11_556 114.67(3) y
O1 Cs1 O1 12_556 11_556 114.67(3) ?
O1 Cs1 O1 10_556 . 144.00(4) y
O1 Cs1 O1 12_556 . 57.398(13) ?
O1 Cs1 O1 11_556 . 57.398(13) y
O1 Cs1 O1 10_556 2 57.398(13) ?
O1 Cs1 O1 12_556 2 57.398(13) ?
O1 Cs1 O1 11_556 2 144.00(4) ?
O1 Cs1 O1 . 2 106.36(5) ?
O1 Cs1 O1 10_556 3 57.398(13) ?
O1 Cs1 O1 12_556 3 144.00(4) ?
O1 Cs1 O1 11_556 3 57.398(13) ?
O1 Cs1 O1 . 3 106.36(5) y
O1 Cs1 O1 2 3 106.36(5) ?
O1 Cs1 Cl1 10_556 3 80.18(5) ?
O1 Cs1 Cl1 12_556 3 135.04(5) ?
O1 Cs1 Cl1 11_556 3 93.13(5) ?
O1 Cs1 Cl1 . 3 132.09(4) ?
O1 Cs1 Cl1 2 3 117.14(4) ?
O1 Cs1 Cl1 3 3 80.52(4) ?
O1 Cs1 Cl1 10_556 2 93.13(5) ?
O1 Cs1 Cl1 12_556 2 80.18(5) ?
O1 Cs1 Cl1 11_556 2 135.04(5) ?
O1 Cs1 Cl1 . 2 117.14(4) ?
O1 Cs1 Cl1 2 2 80.52(4) ?
O1 Cs1 Cl1 3 2 132.09(5) ?
Cl1 Cs1 Cl1 3 2 55.97(2) ?
O1 Cs1 Cl1 10_556 . 135.04(5) ?
O1 Cs1 Cl1 12_556 . 93.13(5) ?
O1 Cs1 Cl1 11_556 . 80.18(5) ?
O1 Cs1 Cl1 . . 80.52(4) y
O1 Cs1 Cl1 2 . 132.09(4) ?
O1 Cs1 Cl1 3 . 117.14(4) y
Cl1 Cs1 Cl1 3 . 55.97(2) y
Cl1 Cs1 Cl1 2 . 55.97(2) ?
Sb1 Cl1 Cs1 . . 92.05(3) ?
C1 O1 C2 . 12_556 113.2(3) ?
C1 O1 Cs1 . 10_556 118.54(17) ?
C2 O1 Cs1 12_556 10_556 118.79(18) ?
C1 O1 Cs1 . . 104.64(18) ?
C2 O1 Cs1 12_556 . 101.95(17) ?
O1 C1 C2 . . 109.9(3) ?
O1 C1 H1A . . 109.7 ?
C2 C1 H1A . . 109.7 ?
O1 C1 H1B . . 109.7 ?
C2 C1 H1B . . 109.7 ?
H1A C1 H1B . . 108.2 ?
O1 C2 C1 11_556 . 109.4(3) ?
O1 C2 H2A 11_556 . 109.8 ?
C1 C2 H2A . . 109.8 ?
Cs1 C2 H2A 10_556 . 163.2 ?
O1 C2 H2B 11_556 . 109.8 ?
C1 C2 H2B . . 109.8 ?
H2A C2 H2B . . 108.2 ?

loop_
_geom_bond_atom_site_label_1
_geom_bond_atom_site_label_2
_geom_bond_site_symmetry_2
_geom_bond_distance
_geom_bond_publ_flag
Sb1 Cl1 10 2.3732(8) ?
Sb1 Cl1 . 2.3732(8) y
Sb1 Cl1 2 2.3731(8) ?
Sb1 Cl1 3 2.3732(8) ?
Sb1 Cl1 12 2.3732(8) ?
Sb1 Cl1 11 2.3732(8) ?
Cs1 O1 10_556 2.939(2) ?
Cs1 O1 12_556 2.939(2) ?
Cs1 O1 11_556 2.939(2) y
Cs1 O1 . 3.091(2) y
Cs1 O1 2 3.091(2) ?
Cs1 O1 3 3.091(2) ?
Cs1 Cl1 3 3.5938(12) ?
Cs1 Cl1 2 3.5938(12) ?
Cs1 Cl1 . 3.5938(12) y
O1 C1 . 1.419(4) ?
O1 C2 12_556 1.421(4) ?
C1 C2 . 1.494(5) ?
C1 H1A . 0.9800 ?
C1 H1B . 0.9800 ?
C2 H2A . 0.9800 ?
C2 H2B . 0.9800 ?

loop_
_geom_torsion_atom_site_label_1
_geom_torsion_atom_site_label_2
_geom_torsion_atom_site_label_3
_geom_torsion_atom_site_label_4
_geom_torsion_site_symmetry_1
_geom_torsion_site_symmetry_4
_geom_torsion
_geom_torsion_publ_flag
Cl1 Sb1 Cl1 Cs1 2 . 45.286(18) ?
Cl1 Sb1 Cl1 Cs1 3 . -45.286(18) ?
Cl1 Sb1 Cl1 Cs1 12 . 134.714(18) ?
Cl1 Sb1 Cl1 Cs1 11 . -134.714(18) ?
O1 Cs1 Cl1 Sb1 10_556 . 19.85(7) ?
O1 Cs1 Cl1 Sb1 12_556 . -110.42(5) ?
O1 Cs1 Cl1 Sb1 11_556 . 135.07(5) ?
O1 Cs1 Cl1 Sb1 . . -166.63(5) ?
O1 Cs1 Cl1 Sb1 2 . -63.09(6) ?
O1 Cs1 Cl1 Sb1 3 . 89.76(5) ?
Cl1 Cs1 Cl1 Sb1 3 . 34.486(4) ?
Cl1 Cs1 Cl1 Sb1 2 . -34.486(4) ?
O1 Cs1 O1 C1 10_556 . 118.73(19) ?
O1 Cs1 O1 C1 12_556 . -153.4(2) ?
O1 Cs1 O1 C1 11_556 . 30.87(18) ?
O1 Cs1 O1 C1 2 . 175.27(18) ?
O1 Cs1 O1 C1 3 . 62.2(2) ?
Cl1 Cs1 O1 C1 3 . -29.8(2) ?
Cl1 Cs1 O1 C1 2 . -97.16(19) ?
Cl1 Cs1 O1 C1 . . -53.48(19) ?
O1 Cs1 O1 C2 10_556 12_556 -123.11(19) ?
O1 Cs1 O1 C2 12_556 12_556 -35.26(18) ?
O1 Cs1 O1 C2 11_556 12_556 149.0(2) ?
O1 Cs1 O1 C2 2 12_556 -66.6(2) ?
O1 Cs1 O1 C2 3 12_556 -179.66(18) ?
Cl1 Cs1 O1 C2 3 12_556 88.40(19) ?
Cl1 Cs1 O1 C2 2 12_556 21.0(2) ?
Cl1 Cs1 O1 C2 . 12_556 64.68(19) ?
C2 O1 C1 C2 12_556 . -175.0(2) y
Cs1 O1 C1 C2 10_556 . -28.9(3) ?
Cs1 O1 C1 C2 . . -64.8(3) ?
O1 C1 C2 O1 . 11_556 70.9(4) y
